data_4003737
loop_
_publ_author_name
'Zuluaga, Andr\'es Reyes'
'Brock, Aidan J.'
'Pfrunder, Michael C.'
'Phonsri, Wasinee'
'Murray, Keith S.'
'Harding, Phimphaka'
'Micallef, Aaron S.'
'Mullen, Kathleen M.'
'Clegg, Jack K.'
'Harding, David J.'
'McMurtrie, John C.'

_publ_section_title
;
 Three-Way Switchable Single-Crystal-to-Single-Crystal Solvatomorphic Spin
 Crossover in a Molecular Cocrystal
;
_journal_name_full 'Chemistry of Materials'
_journal_paper_doi 10.1021/acs.chemmater.0c03396
_journal_year 2020
_chemical_formula_moiety 'C34 H26 Fe N4 O4, C N S, C2 H3 N'
_chemical_formula_sum 'C37 H29 Fe N6 O4 S'
_chemical_formula_weight 709.57
_chemical_name_systematic
'bis(4-methoxy-2-(((quinolin-8-yl)imino)methyl)phenolato)-iron(iii) thiocyanate acetonitrile solvate'
_space_group_crystal_system triclinic
_space_group_IT_number 2
_space_group_name_Hall '-P 1'
_space_group_name_H-M_alt 'P -1'
_atom_sites_solution_hydrogens geom
_atom_sites_solution_primary dual
_audit_creation_date 2020-07-03
_audit_creation_method
;
Olex2 1.3
(compiled 2020.02.04 svn.rd84adfe8 for OlexSys, GUI svn.r6032)
;
_cell_angle_alpha 61.839(6)
_cell_angle_beta 84.038(5)
_cell_angle_gamma 70.310(5)
_cell_formula_units_Z 2
_cell_length_a 12.3464(6)
_cell_length_b 12.4297(8)
_cell_length_c 12.6507(8)
_cell_measurement_reflns_used 10895
_cell_measurement_temperature 300.13(19)
_cell_measurement_theta_max 32.5170
_cell_measurement_theta_min 2.2710
_cell_volume 1608.0(2)
_computing_cell_refinement 'CrysAlisPro 1.171.40.37a (Rigaku OD, 2019)'
_computing_data_collection 'CrysAlisPro 1.171.40.37a (Rigaku OD, 2019)'
_computing_data_reduction 'CrysAlisPro 1.171.40.37a (Rigaku OD, 2019)'
_computing_molecular_graphics 'Olex2 1.3 (Dolomanov et al., 2009)'
_computing_publication_material 'Olex2 1.3 (Dolomanov et al., 2009)'
_computing_structure_refinement 'SHELXL 2018/3 (Sheldrick, 2015)'
_computing_structure_solution 'SHELXT 2014/5 (Sheldrick, 2014)'
_diffrn_ambient_environment air
_diffrn_ambient_temperature 300.13(19)
_diffrn_detector 'CCD plate'
_diffrn_detector_area_resol_mean 5.8140
_diffrn_detector_type 'Pilatus 300K'
_diffrn_measured_fraction_theta_full 0.997
_diffrn_measured_fraction_theta_max 0.996
_diffrn_measurement_details
;
List of Runs (angles in degrees, time in seconds):

  # Type    Start    End  Width  t~exp~   \w     \q     \k     \f   Frames
--------------------------------------------------------------------------
  1  \w      4.00  40.00   0.50    2.00    --    9.19-101.00 102.00   72
  2  \w    -26.00  18.00   0.50    2.00    --    9.19 101.00-153.00   88
  3  \w    -50.00  19.00   0.50    2.00    --  -10.75 101.00-153.00  138
  4  \w      4.00  35.00   0.50    2.00    --    9.19 -99.00-180.00   62
  5  \w    -67.00 -14.00   0.50    2.00    --    9.19 -37.00 -90.00  106
  6  \w    -42.00  26.00   0.50    2.00    --    9.19 -77.00 -90.00  136
  7  \w     39.00  65.00   0.50    2.00    --    9.19  57.00 -30.00   52
  8  \w     -4.00  24.00   0.50    2.00    --    9.19 -37.00 -90.00   56
  9  \w    -11.00  83.00   0.50    2.00    --    9.19  57.00  60.00  188
 10  \w      5.00  47.00   0.50    2.00    --    9.19 -99.00  30.00   84
 11  \w     12.00  57.00   0.50    2.00    --  -10.75  77.00 150.00   90
 12  \w    -19.00  64.00   0.50    2.00    --  -10.75  57.00   0.00  166
 13  \w    -38.00   6.00   0.50    2.00    --  -10.75  77.00 150.00   88
 14  \w    -22.00   3.00   0.50    2.00    --  -10.75 -77.00  60.00   50
 15  \w    -78.00 -53.00   0.50    2.00    --  -10.75 -77.00  60.00   50
;
_diffrn_measurement_device 'four-circle diffractometer'
_diffrn_measurement_device_type 'XtaLAB Synergy, Dualflex, Pilatus 300K'
_diffrn_measurement_method '\w scans'
_diffrn_orient_matrix_type 'CrysAlisPro convention (1999,Acta A55,543-557)'
_diffrn_orient_matrix_UB_11 -0.0527182000
_diffrn_orient_matrix_UB_12 0.0521744000
_diffrn_orient_matrix_UB_13 -0.0177478000
_diffrn_orient_matrix_UB_21 0.0258932000
_diffrn_orient_matrix_UB_22 0.0384387000
_diffrn_orient_matrix_UB_23 -0.0496673000
_diffrn_orient_matrix_UB_31 -0.0170288000
_diffrn_orient_matrix_UB_32 -0.0222747000
_diffrn_orient_matrix_UB_33 -0.0357850000
_diffrn_radiation_monochromator mirror
_diffrn_radiation_probe x-ray
_diffrn_radiation_type 'Mo K\a'
_diffrn_radiation_wavelength 0.71073
_diffrn_reflns_av_R_equivalents 0.1624
_diffrn_reflns_av_unetI/netI 0.1126
_diffrn_reflns_Laue_measured_fraction_full 0.997
_diffrn_reflns_Laue_measured_fraction_max 0.996
_diffrn_reflns_limit_h_max 16
_diffrn_reflns_limit_h_min -16
_diffrn_reflns_limit_k_max 16
_diffrn_reflns_limit_k_min -16
_diffrn_reflns_limit_l_max 16
_diffrn_reflns_limit_l_min -16
_diffrn_reflns_number 34573
_diffrn_reflns_point_group_measured_fraction_full 0.997
_diffrn_reflns_point_group_measured_fraction_max 0.996
_diffrn_reflns_theta_full 25.242
_diffrn_reflns_theta_max 28.281
_diffrn_reflns_theta_min 2.259
_diffrn_source 'micro-focus sealed X-ray tube'
_diffrn_source_type 'PhotonJet (Mo) X-ray Source'
_exptl_absorpt_coefficient_mu 0.586
_exptl_absorpt_correction_T_max 1.00000
_exptl_absorpt_correction_T_min 0.44523
_exptl_absorpt_correction_type multi-scan
_exptl_absorpt_process_details
;
CrysAlisPro 1.171.40.37a (Rigaku Oxford Diffraction, 2019)
Empirical absorption correction using spherical harmonics,
 implemented in SCALE3 ABSPACK scaling algorithm.
;
_exptl_crystal_colour 'dark brown'
_exptl_crystal_colour_modifier dark
_exptl_crystal_colour_primary brown
_exptl_crystal_density_diffrn 1.466
_exptl_crystal_description needle
_exptl_crystal_F_000 734
_exptl_crystal_preparation 'Combined equal ratios of starting materials'
_exptl_crystal_recrystallization_method 'Slow evaporation of the solvent'
_exptl_crystal_size_max 2
_exptl_crystal_size_mid 1
_exptl_crystal_size_min 1
_refine_diff_density_max 0.932
_refine_diff_density_min -0.785
_refine_diff_density_rms 0.102
_refine_ls_extinction_method none
_refine_ls_goodness_of_fit_ref 1.020
_refine_ls_hydrogen_treatment constr
_refine_ls_matrix_type full
_refine_ls_number_parameters 464
_refine_ls_number_reflns 7958
_refine_ls_number_restraints 3
_refine_ls_restrained_S_all 1.021
_refine_ls_R_factor_all 0.0983
_refine_ls_R_factor_gt 0.0692
_refine_ls_shift/su_max 0.000
_refine_ls_shift/su_mean 0.000
_refine_ls_structure_factor_coef Fsqd
_refine_ls_weighting_details 'w=1/[\s^2^(Fo^2^)+(0.1204P)^2^] where P=(Fo^2^+2Fc^2^)/3'
_refine_ls_weighting_scheme calc
_refine_ls_wR_factor_gt 0.1869
_refine_ls_wR_factor_ref 0.2186
_reflns_Friedel_coverage 0.000
_reflns_number_gt 5483
_reflns_number_total 7958
_reflns_threshold_expression 'I > 2\s(I)'
_cod_data_source_file cm0c03396_si_003.cif
_cod_data_source_block sjcm19ar07_10_300_00
_cod_original_cell_volume 1607.95(19)
_cod_database_code 4003737
_shelx_shelxl_version_number 2018/3
_chemical_oxdiff_formula 'C30 H20 N4 O4 F4 I2 S1'
_shelx_space_group_comment
;
The symmetry employed for this shelxl refinement is uniquely defined
by the following loop, which should always be used as a source of
symmetry information in preference to the above space-group names.
They are only intended as comments.
;
_shelx_estimated_absorpt_t_max 0.592
_shelx_estimated_absorpt_t_min 0.387
_reflns_odcompleteness_completeness 84.26
_reflns_odcompleteness_iscentric 1
_reflns_odcompleteness_theta 33.25
_olex2_refinement_description
;
1. Fixed Uiso
 At 1.2 times of:
  All C(H) groups
 At 1.5 times of:
  All C(H,H,H) groups
2. Shared sites
{C36A, C36}
3. Restrained distances
 C36-N6 \\sim C36A-N6A
 with sigma of 0.02
 C36-H37b \\sim C36A-H37b
 with sigma of 0.04
 C36-C37 \\sim C36A-C37A
 with sigma of 0.02
 C36-H37c \\sim C36A-H37c
 with sigma of 0.04
 C37-H37a \\sim C37A-H37a
 with sigma of 0.02
 N6-C37 \\sim N6A-C37A
 with sigma of 0.04
 C37-H37b \\sim C37A-H37b
 with sigma of 0.02
 C37-H37c \\sim C37A-H37c
 with sigma of 0.02
 C36-H37a \\sim C36A-H37a
 with sigma of 0.04
4. Uiso/Uaniso restraints and constraints
Uanis(C36A) = Uanis(C36)
5. Others
 Fixed Sof: C36(0.8) N6(0.8) C37(0.8) H37a(0.8) H37b(0.8) H37c(0.8) N6A(0.2)
 C36A(0.2) C37A(0.2) H37d(0.2) H37e(0.2) H37f(0.2)
6.a Aromatic/amide H refined with riding coordinates:
 C25(H25), C8(H8), C2(H2), C19(H19), C23(H23), C3(H3), C27(H27), C12(H12),
 C10(H10), C20(H20), C16(H16), C15(H15), C33(H33), C6(H6), C11(H11), C14(H14),
 C32(H32), C31(H31), C28(H28), C29(H29)
6.b Idealised Me refined as rotating group:
 C22(H22a,H22b,H22c), C5(H5a,H5b,H5c), C37(H37a,H37b,H37c), C37A(H37d,H37e,H37f)
;
_olex2_exptl_crystal_mounting_method 'Paratone oil'
_olex2_submission_original_sample_id Sjcm19ar07_10_300_00
_olex2_submission_special_instructions 'No special instructions were received'
_oxdiff_exptl_absorpt_empirical_details
;
Empirical correction (ABSPACK) includes:
- Absorption correction using spherical harmonics
- Frame scaling
;
_oxdiff_exptl_absorpt_empirical_full_max 4.133
_oxdiff_exptl_absorpt_empirical_full_min 0.260

loop_
_space_group_symop_operation_xyz
'x, y, z'
'-x, -y, -z'

loop_
_atom_site_label
_atom_site_type_symbol
_atom_site_fract_x
_atom_site_fract_y
_atom_site_fract_z
_atom_site_U_iso_or_equiv
_atom_site_adp_type
_atom_site_occupancy
_atom_site_site_symmetry_order
_atom_site_calc_flag
_atom_site_refinement_flags_posn
_atom_site_refinement_flags_adp
_atom_site_refinement_flags_occupancy
_atom_site_disorder_assembly
_atom_site_disorder_group
Fe1 Fe 0.37245(3) 0.77434(4) 0.54376(4) 0.03184(16) Uani 1 1 d . . . . .
S1 S 0.91968(14) 0.3174(2) 0.67944(17) 0.1033(6) Uani 1 1 d . . . . .
O3 O 0.51267(18) 0.6535(2) 0.6274(2) 0.0398(5) Uani 1 1 d . . . . .
O1 O 0.44087(19) 0.8490(2) 0.3996(2) 0.0391(5) Uani 1 1 d . . . . .
O4 O 0.8373(2) 0.6921(2) 0.8641(3) 0.0540(7) Uani 1 1 d . . . . .
N1 N 0.3501(2) 0.6444(2) 0.5117(2) 0.0334(5) Uani 1 1 d . . . . .
N3 N 0.3816(2) 0.9077(2) 0.5786(2) 0.0338(5) Uani 1 1 d . . . . .
O2 O 0.5626(2) 0.7072(3) 0.0401(2) 0.0562(7) Uani 1 1 d . . . . .
N2 N 0.2904(2) 0.6968(2) 0.6893(2) 0.0344(5) Uani 1 1 d . . . . .
N4 N 0.2218(2) 0.9058(3) 0.4625(2) 0.0356(5) Uani 1 1 d . . . . .
C25 C 0.4688(3) 0.8984(3) 0.6364(3) 0.0355(6) Uani 1 1 d . . . . .
H25 H 0.465590 0.970116 0.644316 0.043 Uiso 1 1 calc R U . . .
C34 C 0.2004(3) 1.0166(3) 0.4709(3) 0.0378(7) Uani 1 1 d . . . . .
C1 C 0.4686(2) 0.8069(3) 0.3187(3) 0.0358(6) Uani 1 1 d . . . . .
C9 C 0.2859(3) 0.5705(3) 0.5974(3) 0.0360(6) Uani 1 1 d . . . . .
C8 C 0.3891(3) 0.6233(3) 0.4210(3) 0.0378(7) Uani 1 1 d . . . . .
H8 H 0.378241 0.554309 0.417982 0.045 Uiso 1 1 calc R U . . .
C7 C 0.4470(3) 0.6981(3) 0.3261(3) 0.0347(6) Uani 1 1 d . . . . .
C2 C 0.5218(3) 0.8746(3) 0.2176(3) 0.0445(8) Uani 1 1 d . . . . .
H2 H 0.537175 0.945989 0.210509 0.053 Uiso 1 1 calc R U . . .
C26 C 0.2843(3) 1.0203(3) 0.5360(3) 0.0360(6) Uani 1 1 d . . . . .
C17 C 0.2563(3) 0.6012(3) 0.6928(3) 0.0374(7) Uani 1 1 d . . . . .
C21 C 0.7506(3) 0.6931(3) 0.8031(3) 0.0429(7) Uani 1 1 d . . . . .
C24 C 0.5680(3) 0.7870(3) 0.6880(3) 0.0353(6) Uani 1 1 d . . . . .
C13 C 0.1929(3) 0.5369(3) 0.7871(3) 0.0437(7) Uani 1 1 d . . . . .
C19 C 0.6878(3) 0.5696(3) 0.7373(3) 0.0423(7) Uani 1 1 d . . . . .
H19 H 0.701828 0.492463 0.734960 0.051 Uiso 1 1 calc R U . . .
C18 C 0.5852(2) 0.6712(3) 0.6816(3) 0.0358(6) Uani 1 1 d . . . . .
C23 C 0.6525(3) 0.7947(3) 0.7506(3) 0.0388(7) Uani 1 1 d . . . . .
H23 H 0.640377 0.870165 0.755495 0.047 Uiso 1 1 calc R U . . .
C30 C 0.0991(3) 1.1234(3) 0.4179(3) 0.0433(7) Uani 1 1 d . . . . .
C3 C 0.5518(3) 0.8384(3) 0.1288(3) 0.0459(8) Uani 1 1 d . . . . .
H3 H 0.587298 0.885385 0.062848 0.055 Uiso 1 1 calc R U . . .
C4 C 0.5300(3) 0.7324(3) 0.1358(3) 0.0437(7) Uani 1 1 d . . . . .
C27 C 0.2640(3) 1.1297(3) 0.5486(3) 0.0473(8) Uani 1 1 d . . . . .
H27 H 0.317882 1.133900 0.591516 0.057 Uiso 1 1 calc R U . . .
C12 C 0.1576(3) 0.4434(4) 0.7809(3) 0.0524(9) Uani 1 1 d . . . . .
H12 H 0.115023 0.400187 0.841036 0.063 Uiso 1 1 calc R U . . .
C10 C 0.2498(3) 0.4792(4) 0.5945(3) 0.0483(8) Uani 1 1 d . . . . .
H10 H 0.267855 0.459004 0.531414 0.058 Uiso 1 1 calc R U . . .
C20 C 0.7682(3) 0.5808(3) 0.7952(3) 0.0466(8) Uani 1 1 d . . . . .
H20 H 0.835912 0.511738 0.829958 0.056 Uiso 1 1 calc R U . . .
C16 C 0.2669(3) 0.7259(3) 0.7793(3) 0.0427(7) Uani 1 1 d . . . . .
H16 H 0.291745 0.789430 0.777777 0.051 Uiso 1 1 calc R U . . .
C15 C 0.2064(3) 0.6651(4) 0.8762(3) 0.0518(9) Uani 1 1 d . . . . .
H15 H 0.192550 0.687317 0.938233 0.062 Uiso 1 1 calc R U . . .
C33 C 0.1465(3) 0.8992(3) 0.4001(3) 0.0430(7) Uani 1 1 d . . . . .
H33 H 0.161777 0.823882 0.393984 0.052 Uiso 1 1 calc R U . . .
C6 C 0.4781(3) 0.6638(3) 0.2325(3) 0.0417(7) Uani 1 1 d . . . . .
H6 H 0.462944 0.593396 0.237076 0.050 Uiso 1 1 calc R U . . .
C11 C 0.1853(3) 0.4157(4) 0.6873(4) 0.0540(9) Uani 1 1 d . . . . .
H11 H 0.161194 0.353713 0.684506 0.065 Uiso 1 1 calc R U . . .
C22 C 0.8116(3) 0.7951(4) 0.8919(4) 0.0567(10) Uani 1 1 d . . . . .
H22A H 0.792581 0.875548 0.818983 0.085 Uiso 1 1 calc R U . . .
H22B H 0.877434 0.785365 0.934023 0.085 Uiso 1 1 calc R U . . .
H22C H 0.747319 0.794554 0.941624 0.085 Uiso 1 1 calc R U . . .
C14 C 0.1680(3) 0.5738(4) 0.8796(3) 0.0497(8) Uani 1 1 d . . . . .
H14 H 0.125351 0.535202 0.942505 0.060 Uiso 1 1 calc R U . . .
C32 C 0.0450(3) 1.0013(4) 0.3433(4) 0.0542(9) Uani 1 1 d . . . . .
H32 H -0.005759 0.994034 0.299544 0.065 Uiso 1 1 calc R U . . .
C31 C 0.0216(3) 1.1107(4) 0.3525(4) 0.0532(9) Uani 1 1 d . . . . .
H31 H -0.046276 1.178547 0.315560 0.064 Uiso 1 1 calc R U . . .
C28 C 0.1622(3) 1.2348(4) 0.4967(4) 0.0549(9) Uani 1 1 d . . . . .
H28 H 0.149217 1.307328 0.507003 0.066 Uiso 1 1 calc R U . . .
N5 N 0.9643(4) 0.2549(5) 0.9140(4) 0.0807(12) Uani 1 1 d . . . . .
C5 C 0.5203(4) 0.6186(4) 0.0309(4) 0.0574(10) Uani 1 1 d . . . . .
H5A H 0.547090 0.610376 -0.039827 0.086 Uiso 1 1 calc R U . . .
H5B H 0.437578 0.649698 0.025663 0.086 Uiso 1 1 calc R U . . .
H5C H 0.547815 0.535821 0.100570 0.086 Uiso 1 1 calc R U . . .
C29 C 0.0820(3) 1.2333(4) 0.4317(4) 0.0534(9) Uani 1 1 d . . . . .
H29 H 0.016113 1.304932 0.396663 0.064 Uiso 1 1 calc R U . . .
C35 C 0.9462(4) 0.2787(5) 0.8212(6) 0.0788(15) Uani 1 1 d . . . . .
C36 C 0.2563(6) 0.9444(6) 0.9315(8) 0.101(2) Uani 0.8 1 d D . P A 1
N6 N 0.3037(7) 0.9293(7) 0.8597(7) 0.099(2) Uani 0.8 1 d D . P A 1
C37 C 0.1991(10) 0.9542(14) 1.0408(11) 0.145(7) Uani 0.8 1 d D . P A 1
H37A H 0.130922 1.028884 1.014799 0.217 Uiso 0.8 1 calc R U P A 1
H37B H 0.251738 0.961832 1.085633 0.217 Uiso 0.8 1 calc R U P A 1
H37C H 0.178706 0.878076 1.090771 0.217 Uiso 0.8 1 calc R U P A 1
N6A N 0.214(2) 1.000(2) 0.8334(14) 0.082(7) Uani 0.2 1 d D . P B 2
C36A C 0.2563(6) 0.9444(6) 0.9315(8) 0.101(2) Uani 0.2 1 d D . P B 2
C37A C 0.248(3) 0.922(5) 1.061(2) 0.075(9) Uani 0.2 1 d D . P B 2
H37D H 0.173856 0.975882 1.068992 0.113 Uiso 0.2 1 calc R U P B 2
H37E H 0.307576 0.943200 1.081554 0.113 Uiso 0.2 1 calc R U P B 2
H37F H 0.255871 0.833020 1.113745 0.113 Uiso 0.2 1 calc R U P B 2

loop_
_atom_site_aniso_label
_atom_site_aniso_U_11
_atom_site_aniso_U_22
_atom_site_aniso_U_33
_atom_site_aniso_U_23
_atom_site_aniso_U_13
_atom_site_aniso_U_12
Fe1 0.0371(2) 0.0336(3) 0.0329(3) -0.0184(2) 0.00417(17) -0.01720(18)
S1 0.0971(10) 0.1503(15) 0.1124(13) -0.0953(13) 0.0190(9) -0.0511(10)
O3 0.0416(11) 0.0372(11) 0.0497(14) -0.0249(11) -0.0007(10) -0.0154(9)
O1 0.0530(12) 0.0393(12) 0.0398(13) -0.0238(11) 0.0135(10) -0.0274(10)
O4 0.0532(14) 0.0561(15) 0.0566(17) -0.0257(14) -0.0123(12) -0.0187(11)
N1 0.0398(12) 0.0313(12) 0.0313(14) -0.0122(11) 0.0029(10) -0.0181(10)
N3 0.0383(12) 0.0338(13) 0.0342(14) -0.0185(12) 0.0037(10) -0.0139(10)
O2 0.0777(17) 0.0663(17) 0.0475(16) -0.0386(15) 0.0240(13) -0.0380(14)
N2 0.0392(12) 0.0384(13) 0.0293(13) -0.0161(12) 0.0025(10) -0.0166(10)
N4 0.0390(12) 0.0408(14) 0.0320(14) -0.0170(12) 0.0048(10) -0.0196(11)
C25 0.0440(15) 0.0354(15) 0.0384(17) -0.0221(14) 0.0057(12) -0.0195(12)
C34 0.0373(14) 0.0392(16) 0.0368(17) -0.0166(15) 0.0102(12) -0.0164(12)
C1 0.0372(14) 0.0357(16) 0.0395(18) -0.0191(14) 0.0076(12) -0.0168(12)
C9 0.0411(15) 0.0359(15) 0.0325(16) -0.0131(14) 0.0014(12) -0.0182(12)
C8 0.0473(16) 0.0357(16) 0.0383(18) -0.0204(15) 0.0038(13) -0.0185(13)
C7 0.0445(15) 0.0333(15) 0.0331(16) -0.0188(14) 0.0080(12) -0.0174(12)
C2 0.0562(19) 0.0418(18) 0.046(2) -0.0239(17) 0.0159(15) -0.0275(15)
C26 0.0409(15) 0.0328(15) 0.0346(17) -0.0158(14) 0.0051(12) -0.0130(12)
C17 0.0410(15) 0.0376(16) 0.0312(16) -0.0113(14) -0.0007(12) -0.0164(13)
C21 0.0435(16) 0.0496(19) 0.0391(19) -0.0197(16) -0.0010(13) -0.0199(14)
C24 0.0407(15) 0.0359(15) 0.0357(17) -0.0189(14) 0.0044(12) -0.0172(12)
C13 0.0448(17) 0.0453(18) 0.0337(18) -0.0098(15) 0.0024(13) -0.0190(14)
C19 0.0453(16) 0.0377(17) 0.048(2) -0.0223(16) 0.0022(14) -0.0151(13)
C18 0.0383(14) 0.0377(16) 0.0376(17) -0.0191(14) 0.0069(12) -0.0187(12)
C23 0.0442(16) 0.0401(17) 0.0400(18) -0.0221(15) 0.0022(13) -0.0176(13)
C30 0.0417(16) 0.0405(17) 0.0383(18) -0.0125(15) 0.0046(13) -0.0119(13)
C3 0.0582(19) 0.0447(18) 0.0409(19) -0.0203(17) 0.0178(15) -0.0277(16)
C4 0.0499(17) 0.0471(19) 0.0399(19) -0.0241(17) 0.0113(14) -0.0192(15)
C27 0.0534(18) 0.0401(18) 0.050(2) -0.0250(17) 0.0006(15) -0.0105(14)
C12 0.056(2) 0.057(2) 0.042(2) -0.0098(18) 0.0099(16) -0.0371(17)
C10 0.064(2) 0.054(2) 0.043(2) -0.0241(18) 0.0079(16) -0.0373(17)
C20 0.0444(17) 0.0431(18) 0.049(2) -0.0187(17) -0.0028(14) -0.0124(14)
C16 0.0505(18) 0.0465(18) 0.0343(18) -0.0205(16) 0.0038(14) -0.0175(14)
C15 0.063(2) 0.060(2) 0.0324(19) -0.0207(18) 0.0075(15) -0.0219(18)
C33 0.0425(16) 0.0502(19) 0.0388(18) -0.0175(16) 0.0008(13) -0.0224(14)
C6 0.0545(18) 0.0437(18) 0.0398(18) -0.0248(16) 0.0098(14) -0.0248(15)
C11 0.071(2) 0.055(2) 0.048(2) -0.0192(19) 0.0077(18) -0.0434(19)
C22 0.068(2) 0.070(3) 0.048(2) -0.030(2) -0.0008(18) -0.036(2)
C14 0.0555(19) 0.056(2) 0.0330(18) -0.0148(17) 0.0104(15) -0.0250(17)
C32 0.0466(19) 0.069(2) 0.047(2) -0.022(2) -0.0049(16) -0.0240(17)
C31 0.0389(17) 0.056(2) 0.049(2) -0.0137(19) -0.0047(15) -0.0101(15)
C28 0.061(2) 0.0427(19) 0.061(3) -0.031(2) 0.0086(18) -0.0092(16)
N5 0.082(3) 0.089(3) 0.061(3) -0.024(2) -0.010(2) -0.030(2)
C5 0.075(2) 0.062(2) 0.050(2) -0.036(2) 0.0100(19) -0.026(2)
C29 0.0498(19) 0.0393(18) 0.055(2) -0.0176(18) 0.0025(16) -0.0023(15)
C35 0.068(3) 0.077(3) 0.114(5) -0.059(4) 0.017(3) -0.030(2)
C36 0.107(5) 0.078(4) 0.146(7) -0.064(5) 0.007(5) -0.045(3)
N6 0.120(5) 0.113(5) 0.108(5) -0.078(5) 0.034(5) -0.056(4)
C37 0.156(13) 0.128(10) 0.225(14) -0.134(11) 0.132(10) -0.093(10)
N6A 0.117(18) 0.13(2) 0.040(11) -0.050(13) 0.025(11) -0.074(16)
C36A 0.107(5) 0.078(4) 0.146(7) -0.064(5) 0.007(5) -0.045(3)
C37A 0.08(2) 0.10(2) 0.070(17) -0.056(17) 0.027(14) -0.029(17)

loop_
_atom_type_symbol
_atom_type_description
_atom_type_scat_dispersion_real
_atom_type_scat_dispersion_imag
_atom_type_scat_source
C C 0.0033 0.0016 'International Tables Vol C Tables 4.2.6.8 and 6.1.1.4'
H H 0.0000 0.0000 'International Tables Vol C Tables 4.2.6.8 and 6.1.1.4'
Fe Fe 0.3463 0.8444 'International Tables Vol C Tables 4.2.6.8 and 6.1.1.4'
N N 0.0061 0.0033 'International Tables Vol C Tables 4.2.6.8 and 6.1.1.4'
O O 0.0106 0.0060 'International Tables Vol C Tables 4.2.6.8 and 6.1.1.4'
S S 0.1246 0.1234 'International Tables Vol C Tables 4.2.6.8 and 6.1.1.4'

loop_
_geom_angle_atom_site_label_1
_geom_angle_atom_site_label_2
_geom_angle_atom_site_label_3
_geom_angle
_geom_angle_site_symmetry_1
_geom_angle_site_symmetry_3
_geom_angle_publ_flag
O3 Fe1 O1 93.69(11) . . ?
O3 Fe1 N1 88.50(9) . . ?
O3 Fe1 N3 94.90(9) . . ?
O3 Fe1 N2 89.60(10) . . ?
O3 Fe1 N4 176.65(9) . . ?
O1 Fe1 N1 94.85(10) . . ?
O1 Fe1 N3 88.11(10) . . ?
O1 Fe1 N2 175.76(9) . . ?
O1 Fe1 N4 88.32(10) . . ?
N1 Fe1 N2 82.56(10) . . ?
N1 Fe1 N4 94.00(10) . . ?
N3 Fe1 N1 175.34(10) . . ?
N3 Fe1 N2 94.27(10) . . ?
N3 Fe1 N4 82.48(10) . . ?
N2 Fe1 N4 88.52(11) . . ?
C18 O3 Fe1 126.63(18) . . ?
C1 O1 Fe1 126.57(19) . . ?
C21 O4 C22 116.2(3) . . ?
C9 N1 Fe1 114.14(19) . . ?
C8 N1 Fe1 125.0(2) . . ?
C8 N1 C9 120.9(2) . . ?
C25 N3 Fe1 125.0(2) . . ?
C25 N3 C26 120.5(2) . . ?
C26 N3 Fe1 114.56(19) . . ?
C4 O2 C5 117.0(3) . . ?
C17 N2 Fe1 112.90(19) . . ?
C16 N2 Fe1 128.3(2) . . ?
C16 N2 C17 118.8(3) . . ?
C34 N4 Fe1 112.63(19) . . ?
C33 N4 Fe1 128.2(2) . . ?
C33 N4 C34 119.1(3) . . ?
N3 C25 H25 117.6 . . ?
N3 C25 C24 124.8(3) . . ?
C24 C25 H25 117.6 . . ?
N4 C34 C26 117.1(3) . . ?
N4 C34 C30 122.1(3) . . ?
C30 C34 C26 120.8(3) . . ?
O1 C1 C7 124.7(3) . . ?
O1 C1 C2 118.0(3) . . ?
C2 C1 C7 117.3(3) . . ?
C17 C9 N1 113.3(3) . . ?
C10 C9 N1 127.6(3) . . ?
C10 C9 C17 119.1(3) . . ?
N1 C8 H8 117.5 . . ?
N1 C8 C7 125.0(3) . . ?
C7 C8 H8 117.5 . . ?
C1 C7 C8 123.6(3) . . ?
C6 C7 C1 119.7(3) . . ?
C6 C7 C8 116.7(3) . . ?
C1 C2 H2 119.2 . . ?
C3 C2 C1 121.6(3) . . ?
C3 C2 H2 119.2 . . ?
N3 C26 C34 113.1(2) . . ?
C27 C26 N3 128.3(3) . . ?
C27 C26 C34 118.6(3) . . ?
N2 C17 C9 117.0(3) . . ?
N2 C17 C13 121.7(3) . . ?
C9 C17 C13 121.3(3) . . ?
O4 C21 C20 115.8(3) . . ?
C23 C21 O4 125.0(3) . . ?
C23 C21 C20 119.2(3) . . ?
C25 C24 C18 123.7(3) . . ?
C25 C24 C23 116.4(2) . . ?
C18 C24 C23 119.9(3) . . ?
C17 C13 C14 117.1(3) . . ?
C12 C13 C17 117.8(3) . . ?
C12 C13 C14 125.1(3) . . ?
C18 C19 H19 119.1 . . ?
C20 C19 H19 119.1 . . ?
C20 C19 C18 121.8(3) . . ?
O3 C18 C24 124.9(3) . . ?
O3 C18 C19 118.3(3) . . ?
C19 C18 C24 116.8(3) . . ?
C21 C23 C24 120.9(3) . . ?
C21 C23 H23 119.6 . . ?
C24 C23 H23 119.6 . . ?
C34 C30 C31 116.3(3) . . ?
C29 C30 C34 119.0(3) . . ?
C29 C30 C31 124.7(3) . . ?
C2 C3 H3 119.5 . . ?
C2 C3 C4 121.0(3) . . ?
C4 C3 H3 119.5 . . ?
O2 C4 C3 115.4(3) . . ?
C6 C4 O2 125.2(3) . . ?
C6 C4 C3 119.4(3) . . ?
C26 C27 H27 119.9 . . ?
C26 C27 C28 120.2(3) . . ?
C28 C27 H27 119.9 . . ?
C13 C12 H12 119.8 . . ?
C11 C12 C13 120.5(3) . . ?
C11 C12 H12 119.8 . . ?
C9 C10 H10 120.0 . . ?
C9 C10 C11 120.0(3) . . ?
C11 C10 H10 120.0 . . ?
C21 C20 H20 119.3 . . ?
C19 C20 C21 121.3(3) . . ?
C19 C20 H20 119.3 . . ?
N2 C16 H16 118.7 . . ?
N2 C16 C15 122.7(3) . . ?
C15 C16 H16 118.7 . . ?
C16 C15 H15 120.2 . . ?
C14 C15 C16 119.7(3) . . ?
C14 C15 H15 120.2 . . ?
N4 C33 H33 118.8 . . ?
N4 C33 C32 122.4(3) . . ?
C32 C33 H33 118.8 . . ?
C7 C6 H6 119.5 . . ?
C4 C6 C7 121.0(3) . . ?
C4 C6 H6 119.5 . . ?
C12 C11 C10 121.3(3) . . ?
C12 C11 H11 119.4 . . ?
C10 C11 H11 119.4 . . ?
O4 C22 H22A 109.5 . . ?
O4 C22 H22B 109.5 . . ?
O4 C22 H22C 109.5 . . ?
H22A C22 H22B 109.5 . . ?
H22A C22 H22C 109.5 . . ?
H22B C22 H22C 109.5 . . ?
C13 C14 H14 120.0 . . ?
C15 C14 C13 120.0(3) . . ?
C15 C14 H14 120.0 . . ?
C33 C32 H32 120.4 . . ?
C31 C32 C33 119.2(3) . . ?
C31 C32 H32 120.4 . . ?
C30 C31 H31 119.6 . . ?
C32 C31 C30 120.9(3) . . ?
C32 C31 H31 119.6 . . ?
C27 C28 H28 119.1 . . ?
C29 C28 C27 121.8(3) . . ?
C29 C28 H28 119.1 . . ?
O2 C5 H5A 109.5 . . ?
O2 C5 H5B 109.5 . . ?
O2 C5 H5C 109.5 . . ?
H5A C5 H5B 109.5 . . ?
H5A C5 H5C 109.5 . . ?
H5B C5 H5C 109.5 . . ?
C30 C29 H29 120.2 . . ?
C28 C29 C30 119.7(3) . . ?
C28 C29 H29 120.2 . . ?
N5 C35 S1 178.9(6) . . ?
N6 C36 C37 174.4(11) . . ?
C36 C37 H37A 109.5 . . ?
C36 C37 H37B 109.5 . . ?
C36 C37 H37C 109.5 . . ?
H37A C37 H37B 109.5 . . ?
H37A C37 H37C 109.5 . . ?
H37B C37 H37C 109.5 . . ?
N6A C36A C37A 149(2) . . ?
C36A C37A H37D 109.5 . . ?
C36A C37A H37E 109.5 . . ?
C36A C37A H37F 109.5 . . ?
H37D C37A H37E 109.5 . . ?
H37D C37A H37F 109.5 . . ?
H37E C37A H37F 109.5 . . ?

loop_
_geom_bond_atom_site_label_1
_geom_bond_atom_site_label_2
_geom_bond_distance
_geom_bond_site_symmetry_2
_geom_bond_publ_flag
Fe1 O3 1.871(2) . ?
Fe1 O1 1.873(2) . ?
Fe1 N1 1.947(2) . ?
Fe1 N3 1.944(2) . ?
Fe1 N2 1.985(3) . ?
Fe1 N4 1.987(3) . ?
S1 C35 1.661(7) . ?
O3 C18 1.313(3) . ?
O1 C1 1.324(3) . ?
O4 C21 1.376(4) . ?
O4 C22 1.412(4) . ?
N1 C9 1.421(4) . ?
N1 C8 1.304(4) . ?
N3 C25 1.307(4) . ?
N3 C26 1.408(4) . ?
O2 C4 1.378(4) . ?
O2 C5 1.421(4) . ?
N2 C17 1.369(4) . ?
N2 C16 1.327(4) . ?
N4 C34 1.367(4) . ?
N4 C33 1.326(4) . ?
C25 H25 0.9300 . ?
C25 C24 1.419(4) . ?
C34 C26 1.414(4) . ?
C34 C30 1.411(4) . ?
C1 C7 1.424(4) . ?
C1 C2 1.398(5) . ?
C9 C17 1.409(4) . ?
C9 C10 1.368(4) . ?
C8 H8 0.9300 . ?
C8 C7 1.425(4) . ?
C7 C6 1.415(4) . ?
C2 H2 0.9300 . ?
C2 C3 1.372(5) . ?
C26 C27 1.379(4) . ?
C17 C13 1.415(5) . ?
C21 C23 1.359(4) . ?
C21 C20 1.389(5) . ?
C24 C18 1.423(4) . ?
C24 C23 1.426(4) . ?
C13 C12 1.408(5) . ?
C13 C14 1.418(5) . ?
C19 H19 0.9300 . ?
C19 C18 1.402(4) . ?
C19 C20 1.372(4) . ?
C23 H23 0.9300 . ?
C30 C31 1.420(5) . ?
C30 C29 1.402(5) . ?
C3 H3 0.9300 . ?
C3 C4 1.393(5) . ?
C4 C6 1.362(5) . ?
C27 H27 0.9300 . ?
C27 C28 1.405(5) . ?
C12 H12 0.9300 . ?
C12 C11 1.363(5) . ?
C10 H10 0.9300 . ?
C10 C11 1.411(5) . ?
C20 H20 0.9300 . ?
C16 H16 0.9300 . ?
C16 C15 1.395(5) . ?
C15 H15 0.9300 . ?
C15 C14 1.352(5) . ?
C33 H33 0.9300 . ?
C33 C32 1.397(5) . ?
C6 H6 0.9300 . ?
C11 H11 0.9300 . ?
C22 H22A 0.9600 . ?
C22 H22B 0.9600 . ?
C22 H22C 0.9600 . ?
C14 H14 0.9300 . ?
C32 H32 0.9300 . ?
C32 C31 1.350(5) . ?
C31 H31 0.9300 . ?
C28 H28 0.9300 . ?
C28 C29 1.360(6) . ?
N5 C35 1.094(7) . ?
C5 H5A 0.9600 . ?
C5 H5B 0.9600 . ?
C5 H5C 0.9600 . ?
C29 H29 0.9300 . ?
C36 N6 1.086(9) . ?
C36 C37 1.524(12) . ?
C37 H37A 0.9600 . ?
C37 H37B 0.9600 . ?
C37 H37C 0.9600 . ?
N6A C36A 1.170(15) . ?
C36A C37A 1.525(18) . ?
C37A H37D 0.9600 . ?
C37A H37E 0.9600 . ?
C37A H37F 0.9600 . ?

loop_
_geom_torsion_atom_site_label_1
_geom_torsion_atom_site_label_2
_geom_torsion_atom_site_label_3
_geom_torsion_atom_site_label_4
_geom_torsion
_geom_torsion_site_symmetry_1
_geom_torsion_site_symmetry_2
_geom_torsion_site_symmetry_3
_geom_torsion_site_symmetry_4
_geom_torsion_publ_flag
Fe1 O3 C18 C24 1.3(5) . . . . ?
Fe1 O3 C18 C19 -178.4(2) . . . . ?
Fe1 O1 C1 C7 2.3(4) . . . . ?
Fe1 O1 C1 C2 -178.5(2) . . . . ?
Fe1 N1 C9 C17 -3.3(3) . . . . ?
Fe1 N1 C9 C10 175.1(3) . . . . ?
Fe1 N1 C8 C7 -4.8(4) . . . . ?
Fe1 N3 C25 C24 -3.3(5) . . . . ?
Fe1 N3 C26 C34 -2.7(3) . . . . ?
Fe1 N3 C26 C27 178.5(3) . . . . ?
Fe1 N2 C17 C9 1.6(3) . . . . ?
Fe1 N2 C17 C13 -177.8(2) . . . . ?
Fe1 N2 C16 C15 178.9(3) . . . . ?
Fe1 N4 C34 C26 -1.3(4) . . . . ?
Fe1 N4 C34 C30 179.0(2) . . . . ?
Fe1 N4 C33 C32 -177.5(3) . . . . ?
O3 Fe1 O1 C1 83.4(2) . . . . ?
O1 Fe1 O3 C18 85.6(3) . . . . ?
O1 C1 C7 C8 2.0(5) . . . . ?
O1 C1 C7 C6 178.5(3) . . . . ?
O1 C1 C2 C3 -179.1(3) . . . . ?
O4 C21 C23 C24 179.2(3) . . . . ?
O4 C21 C20 C19 179.7(3) . . . . ?
N1 Fe1 O3 C18 -179.6(3) . . . . ?
N1 Fe1 O1 C1 -5.5(2) . . . . ?
N1 C9 C17 N2 1.1(4) . . . . ?
N1 C9 C17 C13 -179.6(3) . . . . ?
N1 C9 C10 C11 -179.3(3) . . . . ?
N1 C8 C7 C1 -0.5(5) . . . . ?
N1 C8 C7 C6 -177.1(3) . . . . ?
N3 Fe1 O3 C18 -2.8(3) . . . . ?
N3 Fe1 O1 C1 178.1(2) . . . . ?
N3 C25 C24 C18 0.8(5) . . . . ?
N3 C25 C24 C23 -178.2(3) . . . . ?
N3 C26 C27 C28 178.3(3) . . . . ?
O2 C4 C6 C7 -179.4(3) . . . . ?
N2 Fe1 O3 C18 -97.0(3) . . . . ?
N2 C17 C13 C12 177.6(3) . . . . ?
N2 C17 C13 C14 -1.2(5) . . . . ?
N2 C16 C15 C14 -0.9(6) . . . . ?
N4 Fe1 O1 C1 -99.3(2) . . . . ?
N4 C34 C26 N3 2.6(4) . . . . ?
N4 C34 C26 C27 -178.5(3) . . . . ?
N4 C34 C30 C31 -1.6(5) . . . . ?
N4 C34 C30 C29 179.0(3) . . . . ?
N4 C33 C32 C31 -0.6(6) . . . . ?
C25 N3 C26 C34 177.3(3) . . . . ?
C25 N3 C26 C27 -1.5(5) . . . . ?
C25 C24 C18 O3 0.3(5) . . . . ?
C25 C24 C18 C19 -179.9(3) . . . . ?
C25 C24 C23 C21 180.0(3) . . . . ?
C34 N4 C33 C32 -0.6(5) . . . . ?
C34 C26 C27 C28 -0.4(5) . . . . ?
C34 C30 C31 C32 0.3(6) . . . . ?
C34 C30 C29 C28 -0.7(6) . . . . ?
C1 C7 C6 C4 0.9(5) . . . . ?
C1 C2 C3 C4 0.2(6) . . . . ?
C9 N1 C8 C7 175.3(3) . . . . ?
C9 C17 C13 C12 -1.7(5) . . . . ?
C9 C17 C13 C14 179.5(3) . . . . ?
C9 C10 C11 C12 0.0(6) . . . . ?
C8 N1 C9 C17 176.7(3) . . . . ?
C8 N1 C9 C10 -4.9(5) . . . . ?
C8 C7 C6 C4 177.6(3) . . . . ?
C7 C1 C2 C3 0.2(5) . . . . ?
C2 C1 C7 C8 -177.2(3) . . . . ?
C2 C1 C7 C6 -0.7(4) . . . . ?
C2 C3 C4 O2 179.0(3) . . . . ?
C2 C3 C4 C6 0.0(5) . . . . ?
C26 N3 C25 C24 176.7(3) . . . . ?
C26 C34 C30 C31 178.8(3) . . . . ?
C26 C34 C30 C29 -0.6(5) . . . . ?
C26 C27 C28 C29 -1.0(6) . . . . ?
C17 N2 C16 C15 -1.5(5) . . . . ?
C17 C9 C10 C11 -1.0(5) . . . . ?
C17 C13 C12 C11 0.7(5) . . . . ?
C17 C13 C14 C15 -1.2(5) . . . . ?
C13 C12 C11 C10 0.1(6) . . . . ?
C18 C24 C23 C21 0.9(5) . . . . ?
C18 C19 C20 C21 1.1(6) . . . . ?
C23 C21 C20 C19 -1.1(6) . . . . ?
C23 C24 C18 O3 179.3(3) . . . . ?
C23 C24 C18 C19 -0.9(5) . . . . ?
C30 C34 C26 N3 -177.7(3) . . . . ?
C30 C34 C26 C27 1.2(5) . . . . ?
C3 C4 C6 C7 -0.5(5) . . . . ?
C27 C28 C29 C30 1.5(7) . . . . ?
C12 C13 C14 C15 -179.9(4) . . . . ?
C10 C9 C17 N2 -177.5(3) . . . . ?
C10 C9 C17 C13 1.8(5) . . . . ?
C20 C21 C23 C24 0.1(5) . . . . ?
C20 C19 C18 O3 179.7(3) . . . . ?
C20 C19 C18 C24 -0.1(5) . . . . ?
C16 N2 C17 C9 -178.1(3) . . . . ?
C16 N2 C17 C13 2.6(4) . . . . ?
C16 C15 C14 C13 2.3(6) . . . . ?
C33 N4 C34 C26 -178.6(3) . . . . ?
C33 N4 C34 C30 1.7(5) . . . . ?
C33 C32 C31 C30 0.7(6) . . . . ?
C22 O4 C21 C23 12.1(5) . . . . ?
C22 O4 C21 C20 -168.7(3) . . . . ?
C14 C13 C12 C11 179.5(4) . . . . ?
C31 C30 C29 C28 179.9(4) . . . . ?
C5 O2 C4 C3 -166.9(3) . . . . ?
C5 O2 C4 C6 12.0(5) . . . . ?
C29 C30 C31 C32 179.7(4) . . . . ?
